data_4022586
loop_
_publ_author_name
'Toshiaki Shimasaki'
'Shin-ichiro Kato'
'Keiko Ideta'
'Kenta Goto'
'Teruo Shinmyozu'

_publ_contact_author_address
;
Institute for Materials Chemistry and Engineering (IMCE),
6-10-1 Higashi-ku, Fukuoka 812-8581, Japan
;
_publ_contact_author_email shinmyo@ms.ifoc.kyushu-u.ac.jp
_publ_contact_author_fax '+81 92 642 2735'
_publ_contact_author_name 'Prof Teruo Shinmyozu'
_publ_contact_author_phone '+81 92 642 2716'
_publ_section_title
;
 Synthesis and Structural and Photoswitchable Properties of
 Novel Chiral Host Molecules: Axis Chiral
 2,2'-Dihydroxy-1,1'-binaphthyl-Appended stiff-Stilbene
;
_journal_name_full 'Journal of Organic Chemistry'
_journal_page_first 1073
_journal_page_last 1087
_journal_paper_doi 10.1021/jo061127v
_journal_volume 72
_journal_year 2007
_chemical_formula_moiety 'C35 H32 O5 '
_chemical_formula_sum 'C35 H32 O5'
_chemical_formula_weight 532.63
_space_group_IT_number 1
_symmetry_cell_setting triclinic
_symmetry_Int_Tables_number 1
_symmetry_space_group_name_Hall 'P 1'
_symmetry_space_group_name_H-M 'P 1'
_cell_angle_alpha 74.492(3)
_cell_angle_beta 89.882(2)
_cell_angle_gamma 89.904(2)
_cell_formula_units_Z 2
_cell_length_a 8.9139(8)
_cell_length_b 11.0167(8)
_cell_length_c 14.870(1)
_cell_measurement_reflns_used 9063
_cell_measurement_temperature 113.2
_cell_measurement_theta_max 27.5
_cell_measurement_theta_min 2.7
_cell_volume 1407.1(2)
_computing_cell_refinement PROCESS-AUTO
_computing_data_collection PROCESS-AUTO
_computing_data_reduction 'teXsan Ver. 1.11'
_computing_publication_material 'teXsan Ver. 1.11'
_computing_structure_refinement 'teXsan Ver. 1.10'
_computing_structure_solution SIR97
_diffrn_detector_area_resol_mean 10.00
_diffrn_measured_fraction_theta_full 0.9635
_diffrn_measured_fraction_theta_max 0.9635
_diffrn_measurement_device_type 'Rigaku RAXIS-RAPID Imaging Plate'
_diffrn_measurement_method \w
_diffrn_radiation_type 'Mo K\a'
_diffrn_radiation_wavelength 0.7107
_diffrn_reflns_av_R_equivalents 0.052
_diffrn_reflns_limit_h_max 11
_diffrn_reflns_limit_h_min 0
_diffrn_reflns_limit_k_max 14
_diffrn_reflns_limit_k_min -14
_diffrn_reflns_limit_l_max 19
_diffrn_reflns_limit_l_min -19
_diffrn_reflns_number 12033
_diffrn_reflns_theta_full 27.48
_diffrn_reflns_theta_max 27.48
_exptl_absorpt_coefficient_mu 0.083
_exptl_absorpt_correction_type none
_exptl_crystal_colour colorless
_exptl_crystal_density_diffrn 1.257
_exptl_crystal_density_method 'not measured'
_exptl_crystal_description prism
_exptl_crystal_size_max 0.100
_exptl_crystal_size_mid 0.100
_exptl_crystal_size_min 0.100
_refine_diff_density_max 0.40
_refine_diff_density_min -0.51
_refine_ls_abs_structure_Flack 0.0(5)
_refine_ls_extinction_method none
_refine_ls_goodness_of_fit_ref 1.248
_refine_ls_hydrogen_treatment noref
_refine_ls_number_parameters 722
_refine_ls_number_reflns 6198
_refine_ls_R_factor_gt 0.0440
_refine_ls_shift/su_max 0.0002
_refine_ls_structure_factor_coef Fsqd
_refine_ls_weighting_details 'w = 1/[\s^2^(Fo^2^) + (0.05000(Max(Fo^2^,0) + 2Fc^2^)/3)^2^]'
_refine_ls_weighting_scheme calc
_refine_ls_wR_factor_ref 0.1176
_reflns_number_gt 4953
_reflns_number_total 6198
_reflns_threshold_expression F^2^>2.0\s(F^2^)
_cod_data_source_file jo061127vsi20061129_021227_1.cif
_cod_data_source_block (R)-10_CCDC296829
_cod_original_sg_symbol_H-M 'P 1          '
_cod_original_formula_sum 'C35 H32 O5 '
_cod_database_code 4022586

loop_
_symmetry_equiv_pos_as_xyz
x,y,z

loop_
_atom_site_label
_atom_site_type_symbol
_atom_site_fract_x
_atom_site_fract_y
_atom_site_fract_z
_atom_site_U_iso_or_equiv
_atom_site_adp_type
_atom_site_occupancy
_atom_site_calc_flag
O(1) O 0.4931(7) 0.0551(6) 0.1537(4) 0.0197(6) Uani 1.00 d
O(2) O 0.2429(7) 0.1044(6) 0.1769(4) 0.0313(7) Uani 1.00 d
O(3) O 0.4204(7) 0.1657(6) -0.3449(4) 0.0243(6) Uani 1.00 d
O(4) O 0.7523(7) -0.0024(6) 0.2935(4) 0.0225(6) Uani 1.00 d
O(5) O 0.8586(7) 0.1981(6) 0.2646(4) 0.0356(7) Uani 1.00 d
O(6) O -0.0073(7) -0.3496(6) -0.0094(4) 0.0197(6) Uani 1.00 d
O(7) O -0.2563(7) -0.3995(6) -0.0320(5) 0.0328(7) Uani 1.00 d
O(8) O -0.0798(7) -0.4607(6) 0.4895(4) 0.0237(6) Uani 1.00 d
O(9) O 0.2521(7) -0.2923(6) -0.1490(4) 0.0209(6) Uani 1.00 d
O(10) O 0.3590(7) -0.4928(6) -0.1203(4) 0.0361(7) Uani 1.00 d
C(1) C 0.5142(7) -0.1424(6) 0.2671(5) 0.0157(7) Uani 1.00 d
C(2) C 0.5057(7) -0.0757(6) 0.1749(4) 0.0165(7) Uani 1.00 d
C(3) C 0.5181(7) -0.1336(6) 0.0998(5) 0.0173(7) Uani 1.00 d
C(4) C 0.5355(7) -0.2615(6) 0.1213(5) 0.0193(7) Uani 1.00 d
C(5) C 0.5799(7) -0.4668(6) 0.2372(5) 0.0242(8) Uani 1.00 d
C(6) C 0.6015(8) -0.5352(6) 0.3263(5) 0.0291(9) Uani 1.00 d
C(7) C 0.5906(7) -0.4766(6) 0.4002(5) 0.0252(9) Uani 1.00 d
C(8) C 0.5566(7) -0.3503(6) 0.3815(4) 0.0200(8) Uani 1.00 d
C(9) C 0.5370(7) -0.2762(6) 0.2894(5) 0.0169(7) Uani 1.00 d
C(10) C 0.5483(7) -0.3355(6) 0.2154(5) 0.0176(7) Uani 1.00 d
C(11) C 0.3555(8) 0.1059(6) 0.1112(5) 0.0262(9) Uani 1.00 d
C(12) C 0.2719(7) 0.1910(6) 0.2315(5) 0.035(1) Uani 1.00 d
C(13) C 0.4956(7) 0.1703(6) -0.2776(5) 0.0188(8) Uani 1.00 d
C(14) C 0.6094(7) 0.2735(6) -0.2763(5) 0.0243(8) Uani 1.00 d
C(15) C 0.6772(8) 0.2346(7) -0.1767(5) 0.035(1) Uani 1.00 d
C(16) C 0.6060(7) 0.0478(6) -0.0329(5) 0.0212(8) Uani 1.00 d
C(17) C 0.5147(7) -0.0580(6) 0.0001(5) 0.0176(8) Uani 1.00 d
C(18) C 0.4166(7) -0.0956(6) -0.0611(5) 0.0178(7) Uani 1.00 d
C(19) C 0.4058(7) -0.0282(6) -0.1540(4) 0.0183(8) Uani 1.00 d
C(20) C 0.4932(7) 0.0796(6) -0.1848(4) 0.0178(8) Uani 1.00 d
C(21) C 0.5943(7) 0.1166(6) -0.1260(5) 0.0203(8) Uani 1.00 d
C(22) C 0.7267(7) 0.2759(6) -0.3519(5) 0.032(1) Uani 1.00 d
C(23) C 0.5258(8) 0.3993(7) -0.2966(5) 0.038(1) Uani 1.00 d
C(24) C 0.5106(7) -0.0724(6) 0.3412(4) 0.0177(8) Uani 1.00 d
C(25) C 0.6306(7) 0.0009(6) 0.3506(5) 0.0188(8) Uani 1.00 d
C(26) C 0.6303(7) 0.0759(6) 0.4145(5) 0.0214(8) Uani 1.00 d
C(27) C 0.5076(7) 0.0733(6) 0.4703(5) 0.0217(8) Uani 1.00 d
C(28) C 0.2574(7) -0.0094(6) 0.5267(4) 0.0235(8) Uani 1.00 d
C(29) C 0.1373(7) -0.0839(7) 0.5217(5) 0.0267(9) Uani 1.00 d
C(30) C 0.1359(7) -0.1557(6) 0.4553(5) 0.0259(9) Uani 1.00 d
C(31) C 0.2538(7) -0.1516(6) 0.3960(5) 0.0214(8) Uani 1.00 d
C(32) C 0.3823(7) -0.0769(6) 0.3999(4) 0.0175(7) Uani 1.00 d
C(33) C 0.3827(7) -0.0036(6) 0.4661(5) 0.0207(8) Uani 1.00 d
C(34) C 0.8815(7) 0.0683(6) 0.3005(5) 0.0262(9) Uani 1.00 d
C(35) C 0.8276(9) 0.2312(7) 0.1655(5) 0.055(1) Uani 1.00 d
C(36) C 0.0137(7) -0.1526(6) -0.1225(5) 0.0179(7) Uani 1.00 d
C(37) C 0.0069(7) -0.2194(6) -0.0302(4) 0.0175(7) Uani 1.00 d
C(38) C 0.0196(7) -0.1618(6) 0.0448(5) 0.0189(7) Uani 1.00 d
C(39) C 0.0357(7) -0.0332(6) 0.0225(5) 0.0197(7) Uani 1.00 d
C(40) C 0.0796(7) 0.1713(6) -0.0921(5) 0.0234(8) Uani 1.00 d
C(41) C 0.1022(8) 0.2403(6) -0.1824(5) 0.0273(9) Uani 1.00 d
C(42) C 0.0898(7) 0.1816(6) -0.2553(5) 0.0250(8) Uani 1.00 d
C(43) C 0.0576(7) 0.0557(6) -0.2377(5) 0.0209(8) Uani 1.00 d
C(44) C 0.0368(7) -0.0190(6) -0.1446(5) 0.0182(7) Uani 1.00 d
C(45) C 0.0485(7) 0.0404(6) -0.0706(5) 0.0180(7) Uani 1.00 d
C(46) C -0.1442(8) -0.4012(6) 0.0329(5) 0.0277(9) Uani 1.00 d
C(47) C -0.2299(8) -0.4854(7) -0.0878(5) 0.037(1) Uani 1.00 d
C(48) C -0.0043(7) -0.4641(6) 0.4218(5) 0.0196(8) Uani 1.00 d
C(49) C 0.1094(7) -0.5688(6) 0.4210(5) 0.0237(8) Uani 1.00 d
C(50) C 0.1779(8) -0.5292(7) 0.3211(5) 0.035(1) Uani 1.00 d
C(51) C 0.1060(7) -0.3428(6) 0.1774(5) 0.0221(8) Uani 1.00 d
C(52) C 0.0148(7) -0.2371(6) 0.1448(5) 0.0167(8) Uani 1.00 d
C(53) C -0.0837(7) -0.1988(6) 0.2059(5) 0.0182(8) Uani 1.00 d
C(54) C -0.0944(7) -0.2669(6) 0.2989(5) 0.0167(7) Uani 1.00 d
C(55) C -0.0070(7) -0.3742(6) 0.3289(4) 0.0169(7) Uani 1.00 d
C(56) C 0.0936(7) -0.4117(6) 0.2703(5) 0.0205(8) Uani 1.00 d
C(57) C 0.2258(8) -0.5709(7) 0.4966(5) 0.0315(10) Uani 1.00 d
C(58) C 0.0269(8) -0.6950(7) 0.4411(5) 0.037(1) Uani 1.00 d
C(59) C 0.0107(7) -0.2222(6) -0.1964(4) 0.0183(8) Uani 1.00 d
C(60) C 0.1322(7) -0.2961(6) -0.2059(5) 0.0186(8) Uani 1.00 d
C(61) C 0.1295(7) -0.3705(6) -0.2702(5) 0.0215(8) Uani 1.00 d
C(62) C 0.0084(7) -0.3680(6) -0.3258(5) 0.0221(8) Uani 1.00 d
C(63) C -0.2423(7) -0.2852(6) -0.3818(5) 0.0230(8) Uani 1.00 d
C(64) C -0.3632(7) -0.2109(7) -0.3773(5) 0.0269(9) Uani 1.00 d
C(65) C -0.3637(7) -0.1391(6) -0.3111(5) 0.0265(9) Uani 1.00 d
C(66) C -0.2467(7) -0.1431(6) -0.2514(4) 0.0211(8) Uani 1.00 d
C(67) C -0.1175(7) -0.2176(6) -0.2556(4) 0.0179(7) Uani 1.00 d
C(68) C -0.1176(7) -0.2913(6) -0.3217(5) 0.0199(8) Uani 1.00 d
C(69) C 0.3818(7) -0.3631(6) -0.1563(5) 0.0259(9) Uani 1.00 d
C(70) C 0.3266(9) -0.5260(7) -0.0212(5) 0.057(1) Uani 1.00 d
H(1) H 0.5349 -0.3023 0.0719 0.0247 Uiso 1.00 calc
H(2) H 0.5830 -0.5076 0.1871 0.0269 Uiso 1.00 calc
H(3) H 0.6253 -0.6214 0.3407 0.0340 Uiso 1.00 calc
H(4) H 0.6086 -0.5256 0.4634 0.0309 Uiso 1.00 calc
H(5) H 0.5431 -0.3110 0.4325 0.0253 Uiso 1.00 calc
H(6) H 0.3233 0.0596 0.0684 0.0341 Uiso 1.00 calc
H(7) H 0.3719 0.1922 0.0745 0.0341 Uiso 1.00 calc
H(8) H 0.1946 0.1861 0.2780 0.0430 Uiso 1.00 calc
H(9) H 0.3654 0.1681 0.2661 0.0430 Uiso 1.00 calc
H(10) H 0.2803 0.2750 0.1954 0.0430 Uiso 1.00 calc
H(11) H 0.6652 0.3003 -0.1455 0.0443 Uiso 1.00 calc
H(12) H 0.7835 0.2183 -0.1788 0.0443 Uiso 1.00 calc
H(13) H 0.6753 0.0727 0.0081 0.0240 Uiso 1.00 calc
H(14) H 0.3579 -0.1693 -0.0395 0.0218 Uiso 1.00 calc
H(15) H 0.3388 -0.0529 -0.1958 0.0235 Uiso 1.00 calc
H(16) H 0.7773 0.1968 -0.3399 0.0391 Uiso 1.00 calc
H(17) H 0.6811 0.2933 -0.4120 0.0391 Uiso 1.00 calc
H(18) H 0.8007 0.3400 -0.3535 0.0391 Uiso 1.00 calc
H(19) H 0.4778 0.4162 -0.3562 0.0451 Uiso 1.00 calc
H(20) H 0.5926 0.4662 -0.2965 0.0451 Uiso 1.00 calc
H(21) H 0.4502 0.3956 -0.2501 0.0451 Uiso 1.00 calc
H(22) H 0.7159 0.1279 0.4195 0.0240 Uiso 1.00 calc
H(23) H 0.5040 0.1270 0.5116 0.0256 Uiso 1.00 calc
H(24) H 0.2573 0.0392 0.5716 0.0266 Uiso 1.00 calc
H(25) H 0.0548 -0.0882 0.5633 0.0325 Uiso 1.00 calc
H(26) H 0.0508 -0.2084 0.4523 0.0307 Uiso 1.00 calc
H(27) H 0.2491 -0.1971 0.3498 0.0245 Uiso 1.00 calc
H(28) H 0.9616 0.0425 0.2681 0.0303 Uiso 1.00 calc
H(29) H 0.9063 0.0531 0.3647 0.0303 Uiso 1.00 calc
H(30) H 0.7374 0.1911 0.1547 0.0649 Uiso 1.00 calc
H(31) H 0.9074 0.2076 0.1324 0.0649 Uiso 1.00 calc
H(32) H 0.8129 0.3210 0.1436 0.0649 Uiso 1.00 calc
H(33) H 0.0351 0.0106 0.0707 0.0634 Uiso 1.00 calc
H(34) H 0.0837 0.2118 -0.0424 0.0262 Uiso 1.00 calc
H(35) H 0.1254 0.3286 -0.1957 0.0314 Uiso 1.00 calc
H(36) H 0.1054 0.2326 -0.3189 0.0301 Uiso 1.00 calc
H(37) H 0.0448 0.0176 -0.2899 0.0264 Uiso 1.00 calc
H(38) H -0.1779 -0.3534 0.0751 0.0348 Uiso 1.00 calc
H(39) H -0.1282 -0.4859 0.0688 0.0348 Uiso 1.00 calc
H(40) H -0.2194 -0.5685 -0.0516 0.0456 Uiso 1.00 calc
H(41) H -0.3071 -0.4791 -0.1329 0.0456 Uiso 1.00 calc
H(42) H -0.1360 -0.4608 -0.1228 0.0456 Uiso 1.00 calc
H(43) H 0.1643 -0.5942 0.2903 0.0443 Uiso 1.00 calc
H(44) H 0.2826 -0.5117 0.3227 0.0443 Uiso 1.00 calc
H(45) H 0.1751 -0.3663 0.1366 0.0248 Uiso 1.00 calc
H(46) H -0.1437 -0.1240 0.1836 0.0223 Uiso 1.00 calc
H(47) H -0.1602 -0.2411 0.3414 0.0225 Uiso 1.00 calc
H(48) H 0.2769 -0.4894 0.4846 0.0387 Uiso 1.00 calc
H(49) H 0.3012 -0.6326 0.4982 0.0387 Uiso 1.00 calc
H(50) H 0.1805 -0.5860 0.5565 0.0387 Uiso 1.00 calc
H(51) H -0.0210 -0.7113 0.5011 0.0429 Uiso 1.00 calc
H(52) H -0.0490 -0.6910 0.3952 0.0429 Uiso 1.00 calc
H(53) H 0.0943 -0.7608 0.4410 0.0429 Uiso 1.00 calc
H(54) H 0.2143 -0.4222 -0.2744 0.0247 Uiso 1.00 calc
H(55) H 0.0062 -0.4198 -0.3675 0.0270 Uiso 1.00 calc
H(56) H -0.2409 -0.3312 -0.4276 0.0271 Uiso 1.00 calc
H(57) H -0.4466 -0.2076 -0.4183 0.0325 Uiso 1.00 calc
H(58) H -0.4478 -0.0838 -0.3099 0.0304 Uiso 1.00 calc
H(59) H -0.2520 -0.0959 -0.2052 0.0238 Uiso 1.00 calc
H(60) H 0.4086 -0.3474 -0.2192 0.0312 Uiso 1.00 calc
H(61) H 0.4609 -0.3380 -0.1218 0.0312 Uiso 1.00 calc
H(62) H 0.2340 -0.4856 -0.0105 0.0668 Uiso 1.00 calc
H(63) H 0.3109 -0.6152 0.0008 0.0668 Uiso 1.00 calc
H(64) H 0.4035 -0.5017 0.0132 0.0668 Uiso 1.00 calc

loop_
_atom_site_aniso_label
_atom_site_aniso_U_11
_atom_site_aniso_U_22
_atom_site_aniso_U_33
_atom_site_aniso_U_12
_atom_site_aniso_U_13
_atom_site_aniso_U_23
O(1) 0.032(1) 0.0122(10) 0.015(1) 0.0011(9) -0.0018(9) -0.0039(9)
O(2) 0.031(1) 0.032(1) 0.036(1) 0.005(1) 0.002(1) -0.018(1)
O(3) 0.034(1) 0.025(1) 0.015(1) 0.000(1) -0.0016(9) -0.007(1)
O(4) 0.024(1) 0.020(1) 0.027(1) -0.0030(9) 0.0060(9) -0.012(1)
O(5) 0.049(2) 0.020(1) 0.040(1) -0.012(1) 0.013(1) -0.013(1)
O(6) 0.030(1) 0.0121(10) 0.017(1) -0.0007(9) 0.0051(9) -0.0041(9)
O(7) 0.034(1) 0.033(1) 0.039(1) -0.004(1) -0.001(1) -0.023(1)
O(8) 0.031(1) 0.027(1) 0.015(1) 0.001(1) 0.0048(9) -0.0073(10)
O(9) 0.024(1) 0.017(1) 0.025(1) 0.0039(9) -0.0029(9) -0.0107(10)
O(10) 0.050(2) 0.022(1) 0.040(1) 0.014(1) -0.011(1) -0.014(1)
C(1) 0.019(2) 0.016(1) 0.013(1) -0.001(1) 0.002(1) -0.005(1)
C(2) 0.020(2) 0.013(1) 0.017(1) 0.001(1) 0.000(1) -0.005(1)
C(3) 0.019(2) 0.018(1) 0.016(1) -0.002(1) 0.000(1) -0.008(1)
C(4) 0.024(2) 0.019(1) 0.018(1) -0.001(1) 0.002(1) -0.009(1)
C(5) 0.029(2) 0.018(1) 0.028(2) 0.002(1) 0.003(1) -0.011(1)
C(6) 0.036(2) 0.018(2) 0.031(2) 0.004(1) 0.000(2) -0.002(1)
C(7) 0.028(2) 0.020(1) 0.022(2) 0.001(1) -0.001(1) 0.003(1)
C(8) 0.022(2) 0.020(1) 0.017(1) 0.000(1) 0.002(1) -0.002(1)
C(9) 0.018(2) 0.015(1) 0.017(1) -0.003(1) 0.000(1) -0.003(1)
C(10) 0.019(2) 0.016(1) 0.020(1) -0.001(1) 0.001(1) -0.008(1)
C(11) 0.036(2) 0.024(2) 0.021(2) 0.009(1) -0.004(1) -0.009(1)
C(12) 0.051(3) 0.029(2) 0.030(2) 0.007(2) 0.005(2) -0.014(2)
C(13) 0.024(2) 0.018(2) 0.016(1) 0.002(1) 0.005(1) -0.008(1)
C(14) 0.033(2) 0.022(2) 0.017(1) -0.007(1) 0.001(1) -0.004(1)
C(15) 0.047(2) 0.035(2) 0.021(2) -0.021(2) -0.002(2) -0.005(2)
C(16) 0.024(2) 0.024(2) 0.017(1) -0.003(1) 0.000(1) -0.008(1)
C(17) 0.022(2) 0.018(2) 0.014(1) 0.003(1) 0.003(1) -0.006(1)
C(18) 0.021(2) 0.016(2) 0.017(1) -0.001(1) 0.003(1) -0.005(1)
C(19) 0.022(2) 0.019(1) 0.017(1) 0.002(1) 0.001(1) -0.009(1)
C(20) 0.024(2) 0.019(2) 0.013(1) 0.003(1) 0.002(1) -0.009(1)
C(21) 0.023(2) 0.022(2) 0.017(1) -0.002(1) 0.003(1) -0.008(1)
C(22) 0.029(2) 0.038(2) 0.025(2) -0.003(2) 0.005(1) 0.000(2)
C(23) 0.051(3) 0.023(2) 0.044(2) -0.001(2) 0.000(2) -0.013(2)
C(24) 0.030(2) 0.011(1) 0.011(1) 0.003(1) -0.002(1) -0.003(1)
C(25) 0.024(2) 0.017(2) 0.015(2) 0.002(1) 0.001(1) -0.003(1)
C(26) 0.028(2) 0.018(2) 0.020(2) -0.002(1) -0.001(1) -0.010(1)
C(27) 0.031(2) 0.019(2) 0.018(2) 0.000(1) 0.001(1) -0.010(1)
C(28) 0.036(2) 0.022(2) 0.014(2) -0.002(1) 0.004(1) -0.008(1)
C(29) 0.029(2) 0.031(2) 0.020(2) -0.003(1) 0.008(1) -0.009(1)
C(30) 0.028(2) 0.029(2) 0.023(2) -0.006(1) 0.004(1) -0.011(1)
C(31) 0.029(2) 0.020(2) 0.018(2) -0.004(1) 0.001(1) -0.009(1)
C(32) 0.025(2) 0.015(1) 0.013(1) 0.001(1) -0.001(1) -0.004(1)
C(33) 0.029(2) 0.018(2) 0.015(2) 0.001(1) 0.001(1) -0.006(1)
C(34) 0.026(2) 0.024(1) 0.032(2) -0.005(1) 0.006(1) -0.012(1)
C(35) 0.086(4) 0.034(2) 0.040(2) -0.012(2) 0.011(2) -0.001(2)
C(36) 0.018(2) 0.018(1) 0.019(1) 0.001(1) 0.002(1) -0.008(1)
C(37) 0.020(2) 0.013(1) 0.020(1) -0.001(1) 0.003(1) -0.006(1)
C(38) 0.022(2) 0.019(1) 0.015(1) 0.002(1) 0.004(1) -0.004(1)
C(39) 0.023(2) 0.020(1) 0.018(1) 0.000(1) -0.001(1) -0.008(1)
C(40) 0.027(2) 0.018(1) 0.027(2) -0.002(1) -0.001(1) -0.010(1)
C(41) 0.030(2) 0.015(2) 0.035(2) -0.004(1) 0.001(2) -0.004(1)
C(42) 0.024(2) 0.022(1) 0.023(2) 0.002(1) 0.002(1) 0.004(1)
C(43) 0.021(2) 0.023(1) 0.018(1) 0.004(1) 0.004(1) -0.005(1)
C(44) 0.015(2) 0.019(1) 0.020(1) 0.002(1) 0.004(1) -0.005(1)
C(45) 0.020(2) 0.014(1) 0.020(1) 0.001(1) 0.001(1) -0.003(1)
C(46) 0.039(2) 0.023(2) 0.022(2) -0.011(1) 0.007(1) -0.008(1)
C(47) 0.052(3) 0.031(2) 0.034(2) -0.008(2) -0.002(2) -0.019(2)
C(48) 0.021(2) 0.022(2) 0.017(1) 0.000(1) -0.001(1) -0.008(1)
C(49) 0.032(2) 0.020(2) 0.018(1) 0.008(1) 0.002(1) -0.002(1)
C(50) 0.048(2) 0.032(2) 0.020(2) 0.023(2) 0.006(2) 0.000(1)
C(51) 0.027(2) 0.023(2) 0.018(1) 0.004(1) 0.003(1) -0.007(1)
C(52) 0.020(2) 0.017(2) 0.015(1) -0.004(1) 0.002(1) -0.008(1)
C(53) 0.020(2) 0.017(2) 0.019(1) -0.001(1) 0.000(1) -0.008(1)
C(54) 0.018(2) 0.019(1) 0.016(1) -0.001(1) 0.002(1) -0.009(1)
C(55) 0.020(2) 0.018(1) 0.015(1) -0.003(1) 0.001(1) -0.007(1)
C(56) 0.022(2) 0.021(2) 0.020(1) 0.003(1) 0.002(1) -0.008(1)
C(57) 0.033(2) 0.034(2) 0.022(2) 0.007(2) -0.003(1) 0.001(2)
C(58) 0.051(3) 0.024(2) 0.043(2) 0.000(2) 0.002(2) -0.017(2)
C(59) 0.025(2) 0.016(2) 0.014(1) -0.002(1) 0.003(1) -0.004(1)
C(60) 0.025(2) 0.013(1) 0.016(1) -0.001(1) 0.001(1) -0.001(1)
C(61) 0.026(2) 0.019(2) 0.021(2) 0.003(1) 0.004(1) -0.008(1)
C(62) 0.030(2) 0.020(2) 0.019(2) 0.002(1) 0.001(1) -0.010(1)
C(63) 0.030(2) 0.023(2) 0.018(2) 0.001(1) -0.005(1) -0.009(1)
C(64) 0.031(2) 0.030(2) 0.021(2) 0.005(1) -0.005(1) -0.010(1)
C(65) 0.027(2) 0.029(2) 0.026(2) 0.005(1) -0.001(1) -0.011(1)
C(66) 0.028(2) 0.020(2) 0.018(2) 0.003(1) 0.002(1) -0.010(1)
C(67) 0.025(2) 0.015(1) 0.012(1) -0.001(1) 0.001(1) -0.002(1)
C(68) 0.027(2) 0.019(2) 0.014(2) 0.002(1) 0.002(1) -0.005(1)
C(69) 0.025(2) 0.026(1) 0.030(2) 0.006(1) -0.003(1) -0.013(1)
C(70) 0.090(4) 0.035(2) 0.038(2) 0.014(2) -0.008(2) 0.002(2)

loop_
_atom_type_symbol
_atom_type_description
_atom_type_scat_dispersion_real
_atom_type_scat_dispersion_imag
_atom_type_scat_source
C C 0.003 0.002
;International Tables for Crystallography
(1992, Vol. C, Tables 4.2.6.8 and 6.1.1.1)
;
H H 0.000 0.000
;International Tables for Crystallography
(1992, Vol. C, Table 6.1.1.2)
;
O O 0.011 0.006
;International Tables for Crystallography
(1992, Vol. C, Tables 4.2.6.8 and 6.1.1.1)
;
